data_4130776
loop_
_publ_author_name
'Cernijenko, Artiom'
'Risgaard, Rune'
'Baran, Phil S.'

_publ_section_title
;
 11-Step Total Synthesis of (-)-Maoecrystal V.
;
_journal_issue 30
_journal_name_full 'Journal of the American Chemical Society'
_journal_page_first 9425
_journal_page_last 9428
_journal_paper_doi 10.1021/jacs.6b06623
_journal_volume 138
_journal_year 2016
_chemical_formula_sum 'C319 H24 O3'
_chemical_formula_weight 300.38
_chemical_name_common RR12-lactone
_space_group_crystal_system triclinic
_space_group_IT_number 2
_space_group_name_Hall '-P 1'
_space_group_name_H-M_alt 'P -1'
_atom_sites_solution_hydrogens geom
_audit_creation_method SHELXL-2013
_cell_angle_alpha 75.011(3)
_cell_angle_beta 76.716(3)
_cell_angle_gamma 89.935(3)
_cell_formula_units_Z 4
_cell_length_a 11.1643(6)
_cell_length_b 11.8846(6)
_cell_length_c 12.7007(7)
_cell_measurement_reflns_used 9988
_cell_measurement_temperature 100(2)
_cell_measurement_theta_max 69.31
_cell_measurement_theta_min 3.71
_cell_volume 1581.23(15)
_computing_cell_refinement 'Bruker SAINT'
_computing_data_collection 'Bruker APEX2'
_computing_data_reduction 'Bruker SAINT'
_computing_molecular_graphics 'Bruker SHELXTL'
_computing_publication_material 'Bruker SHELXTL'
_computing_structure_refinement 'SHELXL-2013 (Sheldrick, 2013)'
_computing_structure_solution 'SHELXS-97 (Sheldrick 2008)'
_diffrn_ambient_temperature 100(2)
_diffrn_measured_fraction_theta_full 0.938
_diffrn_measured_fraction_theta_max 0.887
_diffrn_measurement_device_type 'Bruker APEX-II CCD'
_diffrn_measurement_method '\f and \w scans'
_diffrn_radiation_type CuK\a
_diffrn_radiation_wavelength 1.54178
_diffrn_reflns_av_unetI/netI 0.0527
_diffrn_reflns_Laue_measured_fraction_full 0.938
_diffrn_reflns_Laue_measured_fraction_max 0.887
_diffrn_reflns_limit_h_max 13
_diffrn_reflns_limit_h_min -12
_diffrn_reflns_limit_k_max 14
_diffrn_reflns_limit_k_min -13
_diffrn_reflns_limit_l_max 15
_diffrn_reflns_limit_l_min 0
_diffrn_reflns_number 5007
_diffrn_reflns_point_group_measured_fraction_full 0.938
_diffrn_reflns_point_group_measured_fraction_max 0.887
_diffrn_reflns_theta_full 66.000
_diffrn_reflns_theta_max 69.360
_diffrn_reflns_theta_min 3.709
_exptl_absorpt_coefficient_mu 0.667
_exptl_absorpt_correction_type none
_exptl_crystal_colour colourless
_exptl_crystal_density_diffrn 1.262
_exptl_crystal_description plate
_exptl_crystal_F_000 648
_exptl_crystal_size_max 0.180
_exptl_crystal_size_mid 0.160
_exptl_crystal_size_min 0.050
_refine_diff_density_max 0.639
_refine_diff_density_min -0.483
_refine_diff_density_rms 0.116
_refine_ls_extinction_method none
_refine_ls_goodness_of_fit_ref 1.060
_refine_ls_hydrogen_treatment constr
_refine_ls_matrix_type full
_refine_ls_number_parameters 404
_refine_ls_number_reflns 5007
_refine_ls_number_restraints 0
_refine_ls_restrained_S_all 1.060
_refine_ls_R_factor_all 0.1055
_refine_ls_R_factor_gt 0.0887
_refine_ls_shift/su_max 0.001
_refine_ls_shift/su_mean 0.000
_refine_ls_structure_factor_coef Fsqd
_refine_ls_weighting_details 'w=1/[\s^2^(Fo^2^)+(0.2000P)^2^] where P=(Fo^2^+2Fc^2^)/3'
_refine_ls_weighting_scheme calc
_refine_ls_wR_factor_gt 0.2421
_refine_ls_wR_factor_ref 0.2606
_reflns_Friedel_coverage 0.000
_reflns_number_gt 3804
_reflns_number_total 5007
_reflns_threshold_expression 'I > 2\s(I)'
_cod_data_source_file ja6b06623_si_007.cif
_cod_data_source_block baran461
_cod_database_code 4130776
_shelx_space_group_comment
; 
The symmetry employed for this shelxl refinement is uniquely defined 
by the following loop, which should always be used as a source of 
symmetry information in preference to the above space-group names. 
They are only intended as comments. 
;
_shelx_estimated_absorpt_t_min 0.889
_shelx_estimated_absorpt_t_max 0.967
_shelxl_version_number 2013-3

loop_
_space_group_symop_operation_xyz
'x, y, z'
'-x, -y, -z'

loop_
_atom_site_label
_atom_site_type_symbol
_atom_site_fract_x
_atom_site_fract_y
_atom_site_fract_z
_atom_site_U_iso_or_equiv
_atom_site_adp_type
_atom_site_occupancy
_atom_site_site_symmetry_order
_atom_site_calc_flag
_atom_site_refinement_flags_posn
_atom_site_refinement_flags_adp
O1 O 0.4651(2) 0.2049(2) 0.72450(18) 0.0220(6) Uani 1 1 d . .
O2 O 0.2791(3) 0.1857(2) 0.9656(2) 0.0343(7) Uani 1 1 d . .
O3 O 0.4663(3) 0.1266(2) 0.95706(19) 0.0283(6) Uani 1 1 d . .
O4 O 1.1845(2) 0.7048(2) 0.72715(18) 0.0212(6) Uani 1 1 d . .
O5 O 1.0550(3) 0.6274(2) 0.95899(19) 0.0263(6) Uani 1 1 d . .
O6 O 1.2369(3) 0.6850(2) 0.9700(2) 0.0341(7) Uani 1 1 d . .
C1 C 0.5350(5) 0.6273(3) 0.5752(3) 0.0364(10) Uani 1 1 d . .
H5 H 0.5217 0.6963 0.6042 0.055 Uiso 1 1 calc R U
H4 H 0.4752 0.6225 0.5306 0.055 Uiso 1 1 calc R U
H1 H 0.6188 0.6334 0.5280 0.055 Uiso 1 1 calc R U
C2 C 0.5185(4) 0.5196(3) 0.6716(3) 0.0253(8) Uani 1 1 d . .
C3 C 0.6002(4) 0.4398(3) 0.6869(3) 0.0241(8) Uani 1 1 d . .
H16 H 0.6771 0.4439 0.6345 0.029 Uiso 1 1 calc R U
C4 C 0.5625(4) 0.3413(3) 0.7937(2) 0.0202(8) Uani 1 1 d . .
C5 C 0.6376(3) 0.2342(3) 0.7942(3) 0.0207(8) Uani 1 1 d . .
C6 C 0.7768(4) 0.2414(3) 0.7655(3) 0.0263(8) Uani 1 1 d . .
H17 H 0.8200 0.2911 0.7939 0.032 Uiso 1 1 calc R U
C7 C 0.8390(4) 0.1795(3) 0.7014(3) 0.0319(9) Uani 1 1 d . .
H18 H 0.9260 0.1832 0.6911 0.038 Uiso 1 1 calc R U
C8 C 0.7865(4) 0.1035(3) 0.6429(3) 0.0315(9) Uani 1 1 d . .
H2 H 0.8210 0.0260 0.6608 0.038 Uiso 1 1 calc R U
H3 H 0.8154 0.1379 0.5609 0.038 Uiso 1 1 calc R U
C9 C 0.4007(4) 0.4930(3) 0.7631(3) 0.0299(9) Uani 1 1 d . .
H15 H 0.3412 0.5547 0.7484 0.036 Uiso 1 1 calc R U
C10 C 0.4349(4) 0.4848(3) 0.8757(3) 0.0294(9) Uani 1 1 d . .
H9 H 0.3614 0.4563 0.9382 0.035 Uiso 1 1 calc R U
H8 H 0.4620 0.5633 0.8779 0.035 Uiso 1 1 calc R U
C11 C 0.5395(4) 0.4008(3) 0.8910(3) 0.0251(8) Uani 1 1 d . .
H7 H 0.5151 0.3414 0.9641 0.030 Uiso 1 1 calc R U
H6 H 0.6155 0.4448 0.8891 0.030 Uiso 1 1 calc R U
C12 C 0.3458(4) 0.3724(3) 0.7653(3) 0.0263(8) Uani 1 1 d . .
H10 H 0.2651 0.3536 0.8204 0.032 Uiso 1 1 calc R U
H11 H 0.3331 0.3734 0.6904 0.032 Uiso 1 1 calc R U
C13 C 0.4355(4) 0.2821(3) 0.7979(3) 0.0214(8) Uani 1 1 d . .
C14 C 0.5972(3) 0.1973(3) 0.7002(3) 0.0212(8) Uani 1 1 d . .
H12 H 0.6304 0.2613 0.6305 0.025 Uiso 1 1 calc R U
C15 C 0.6426(4) 0.0850(3) 0.6719(3) 0.0232(8) Uani 1 1 d . .
C16 C 0.6014(5) 0.0767(3) 0.5676(3) 0.0348(10) Uani 1 1 d . .
H16A H 0.5114 0.0645 0.5856 0.052 Uiso 1 1 calc R U
H16B H 0.6390 0.0110 0.5419 0.052 Uiso 1 1 calc R U
H16C H 0.6273 0.1493 0.5081 0.052 Uiso 1 1 calc R U
C17 C 0.5980(4) -0.0273(3) 0.7650(3) 0.0260(8) Uani 1 1 d . .
H17A H 0.5121 -0.0218 0.8030 0.039 Uiso 1 1 calc R U
H17B H 0.6495 -0.0380 0.8194 0.039 Uiso 1 1 calc R U
H17C H 0.6040 -0.0939 0.7324 0.039 Uiso 1 1 calc R U
C18 C 0.3859(4) 0.1979(3) 0.9146(3) 0.0258(9) Uani 1 1 d . .
C19 C 0.5979(4) 0.1499(3) 0.9120(3) 0.0252(8) Uani 1 1 d . .
H13 H 0.6356 0.0748 0.9100 0.030 Uiso 1 1 calc R U
H14 H 0.6320 0.1823 0.9642 0.030 Uiso 1 1 calc R U
C20 C 1.2258(4) 0.9933(3) 0.7685(3) 0.0290(9) Uani 1 1 d . .
H19 H 1.2928 1.0544 0.7561 0.035 Uiso 1 1 calc R U
C21 C 1.1295(4) 0.9841(3) 0.8801(3) 0.0345(10) Uani 1 1 d . .
H34 H 1.1011 1.0626 0.8825 0.041 Uiso 1 1 calc R U
H35 H 1.1682 0.9545 0.9439 0.041 Uiso 1 1 calc R U
C22 C 1.0167(4) 0.9006(3) 0.8920(3) 0.0286(9) Uani 1 1 d . .
H32 H 1.0001 0.8409 0.9651 0.034 Uiso 1 1 calc R U
H33 H 0.9422 0.9451 0.8874 0.034 Uiso 1 1 calc R U
C23 C 1.0506(3) 0.8419(3) 0.7940(3) 0.0214(8) Uani 1 1 d . .
C24 C 0.9733(4) 0.7339(3) 0.7933(3) 0.0209(8) Uani 1 1 d . .
C25 C 0.8510(4) 0.7444(3) 0.7637(3) 0.0261(8) Uani 1 1 d . .
H26 H 0.7932 0.7948 0.7915 0.031 Uiso 1 1 calc R U
C26 C 0.8242(4) 0.6818(3) 0.6977(3) 0.0287(9) Uani 1 1 d . .
H20 H 0.7430 0.6848 0.6862 0.034 Uiso 1 1 calc R U
C27 C 1.1589(4) 1.0216(3) 0.6749(3) 0.0296(9) Uani 1 1 d . .
C28 C 1.0696(4) 0.9404(3) 0.6875(3) 0.0238(8) Uani 1 1 d . .
H36 H 1.0219 0.9445 0.6338 0.029 Uiso 1 1 calc R U
C29 C 1.0653(3) 0.6971(3) 0.7019(3) 0.0190(8) Uani 1 1 d . .
H31 H 1.0694 0.7608 0.6318 0.023 Uiso 1 1 calc R U
C30 C 1.1711(4) 0.7821(3) 0.8004(2) 0.0202(8) Uani 1 1 d . .
C31 C 1.1592(4) 0.6971(3) 0.9174(3) 0.0243(8) Uani 1 1 d . .
C32 C 0.9470(4) 0.6514(3) 0.9121(3) 0.0232(8) Uani 1 1 d . .
H22 H 0.8857 0.6859 0.9626 0.028 Uiso 1 1 calc R U
H21 H 0.9094 0.5766 0.9107 0.028 Uiso 1 1 calc R U
C33 C 1.2793(4) 0.8726(3) 0.7699(3) 0.0261(8) Uani 1 1 d . .
H23 H 1.3321 0.8743 0.6952 0.031 Uiso 1 1 calc R U
H24 H 1.3300 0.8524 0.8259 0.031 Uiso 1 1 calc R U
C34 C 1.0353(4) 0.5861(3) 0.6740(3) 0.0222(8) Uani 1 1 d . .
C35 C 0.9113(4) 0.6064(3) 0.6392(3) 0.0292(9) Uani 1 1 d . .
H27 H 0.9293 0.6428 0.5573 0.035 Uiso 1 1 calc R U
H25 H 0.8678 0.5294 0.6534 0.035 Uiso 1 1 calc R U
C36 C 1.0247(4) 0.4734(3) 0.7689(3) 0.0269(9) Uani 1 1 d . .
H36A H 1.0866 0.4781 0.8115 0.040 Uiso 1 1 calc R U
H36B H 1.0386 0.4065 0.7369 0.040 Uiso 1 1 calc R U
H36C H 0.9422 0.4638 0.8190 0.040 Uiso 1 1 calc R U
C37 C 1.1361(4) 0.5716(3) 0.5733(3) 0.0307(9) Uani 1 1 d . .
H29 H 1.1446 0.6420 0.5108 0.046 Uiso 1 1 calc R U
H30 H 1.1130 0.5039 0.5500 0.046 Uiso 1 1 calc R U
H28 H 1.2148 0.5598 0.5953 0.046 Uiso 1 1 calc R U
C38 C 1.1904(5) 1.1326(3) 0.5832(3) 0.0388(11) Uani 1 1 d . .
H38A H 1.1469 1.1309 0.5248 0.058 Uiso 1 1 calc R U
H38B H 1.2795 1.1408 0.5508 0.058 Uiso 1 1 calc R U
H38C H 1.1653 1.1989 0.6140 0.058 Uiso 1 1 calc R U

loop_
_atom_site_aniso_label
_atom_site_aniso_U_11
_atom_site_aniso_U_22
_atom_site_aniso_U_33
_atom_site_aniso_U_23
_atom_site_aniso_U_13
_atom_site_aniso_U_12
O1 0.0190(14) 0.0226(13) 0.0267(11) -0.0125(9) -0.0031(10) 0.0042(12)
O2 0.0241(16) 0.0364(16) 0.0343(13) -0.0085(11) 0.0082(12) -0.0009(14)
O3 0.0274(15) 0.0244(13) 0.0244(11) 0.0008(9) 0.0027(11) 0.0016(13)
O4 0.0210(14) 0.0201(13) 0.0243(11) -0.0110(9) -0.0031(10) 0.0018(12)
O5 0.0271(15) 0.0247(14) 0.0241(11) -0.0015(9) -0.0056(11) -0.0030(13)
O6 0.0369(17) 0.0357(16) 0.0335(13) -0.0094(11) -0.0156(13) 0.0033(15)
C1 0.048(3) 0.021(2) 0.0397(19) 0.0019(16) -0.021(2) 0.001(2)
C2 0.030(2) 0.0187(18) 0.0272(16) -0.0034(14) -0.0101(15) 0.0001(18)
C3 0.029(2) 0.0179(18) 0.0255(16) -0.0066(13) -0.0058(15) 0.0013(18)
C4 0.0227(19) 0.0188(18) 0.0206(14) -0.0063(13) -0.0070(13) 0.0041(16)
C5 0.0173(19) 0.0189(18) 0.0229(15) -0.0033(13) -0.0011(13) 0.0023(16)
C6 0.021(2) 0.0241(18) 0.0316(17) -0.0026(14) -0.0069(15) 0.0020(17)
C7 0.020(2) 0.026(2) 0.0410(19) 0.0006(15) -0.0005(17) 0.0024(18)
C8 0.023(2) 0.026(2) 0.0382(19) -0.0057(15) 0.0043(16) 0.0056(19)
C9 0.034(2) 0.025(2) 0.0338(18) -0.0129(15) -0.0096(17) 0.0067(19)
C10 0.036(2) 0.0245(19) 0.0315(17) -0.0139(14) -0.0086(17) 0.012(2)
C11 0.032(2) 0.0221(19) 0.0247(16) -0.0108(13) -0.0077(15) 0.0022(18)
C12 0.023(2) 0.0239(19) 0.0318(16) -0.0088(14) -0.0049(15) 0.0067(17)
C13 0.0211(19) 0.0193(18) 0.0236(15) -0.0068(13) -0.0036(14) 0.0040(16)
C14 0.0197(19) 0.0221(18) 0.0196(14) -0.0040(12) -0.0017(13) 0.0047(16)
C15 0.0181(18) 0.0247(19) 0.0237(15) -0.0057(13) 0.0002(14) 0.0031(17)
C16 0.049(3) 0.029(2) 0.0310(17) -0.0141(15) -0.0116(18) 0.015(2)
C17 0.027(2) 0.0183(18) 0.0338(17) -0.0107(14) -0.0040(16) 0.0036(17)
C18 0.027(2) 0.0245(19) 0.0268(16) -0.0119(14) -0.0023(16) 0.0029(18)
C19 0.026(2) 0.0249(19) 0.0232(15) -0.0046(14) -0.0064(15) 0.0026(18)
C20 0.024(2) 0.0229(19) 0.0380(18) -0.0124(15) 0.0011(17) -0.0039(18)
C21 0.040(3) 0.028(2) 0.0349(18) -0.0174(16) 0.0015(18) -0.002(2)
C22 0.031(2) 0.025(2) 0.0276(16) -0.0108(14) 0.0030(16) -0.0015(19)
C23 0.0194(19) 0.0214(19) 0.0226(15) -0.0079(14) -0.0009(13) -0.0002(17)
C24 0.0209(19) 0.0171(17) 0.0236(15) -0.0063(13) -0.0020(14) -0.0004(16)
C25 0.020(2) 0.0217(18) 0.0332(17) -0.0027(14) -0.0049(15) 0.0026(17)
C26 0.020(2) 0.031(2) 0.0351(18) -0.0054(15) -0.0092(16) -0.0026(18)
C27 0.029(2) 0.024(2) 0.0302(18) -0.0070(15) 0.0043(16) 0.0005(19)
C28 0.023(2) 0.0194(18) 0.0259(16) -0.0039(13) -0.0014(14) 0.0014(17)
C29 0.0179(18) 0.0175(17) 0.0204(14) -0.0041(12) -0.0036(13) -0.0020(15)
C30 0.024(2) 0.0186(17) 0.0196(14) -0.0078(13) -0.0052(13) 0.0020(17)
C31 0.029(2) 0.0222(18) 0.0236(15) -0.0085(13) -0.0075(15) 0.0059(17)
C32 0.022(2) 0.0211(18) 0.0237(15) -0.0051(13) -0.0013(14) 0.0028(17)
C33 0.023(2) 0.026(2) 0.0319(16) -0.0124(14) -0.0048(15) -0.0004(18)
C34 0.024(2) 0.0216(18) 0.0223(15) -0.0080(13) -0.0051(14) 0.0007(17)
C35 0.033(2) 0.026(2) 0.0326(17) -0.0078(15) -0.0152(17) -0.0027(19)
C36 0.036(2) 0.0160(18) 0.0272(16) -0.0047(13) -0.0047(16) -0.0030(18)
C37 0.039(2) 0.029(2) 0.0239(15) -0.0119(14) -0.0015(16) -0.002(2)
C38 0.036(3) 0.023(2) 0.045(2) -0.0046(17) 0.011(2) -0.004(2)

loop_
_atom_type_symbol
_atom_type_description
_atom_type_scat_dispersion_real
_atom_type_scat_dispersion_imag
_atom_type_scat_source
C C 0.0181 0.0091 'International Tables Vol C Tables 4.2.6.8 and 6.1.1.4'
H H 0.0000 0.0000 'International Tables Vol C Tables 4.2.6.8 and 6.1.1.4'
O O 0.0492 0.0322 'International Tables Vol C Tables 4.2.6.8 and 6.1.1.4'

loop_
_geom_angle_atom_site_label_1
_geom_angle_atom_site_label_2
_geom_angle_atom_site_label_3
_geom_angle
C14 O1 C13 107.0(3)
C18 O3 C19 121.1(3)
C29 O4 C30 105.3(3)
C31 O5 C32 121.6(3)
C3 C2 C1 125.8(4)
C3 C2 C9 113.2(3)
C1 C2 C9 120.9(4)
C2 C3 C4 115.4(3)
C3 C4 C5 114.4(3)
C3 C4 C11 105.5(3)
C5 C4 C11 122.7(3)
C3 C4 C13 109.2(3)
C5 C4 C13 97.3(3)
C11 C4 C13 106.5(3)
C6 C5 C4 122.7(3)
C6 C5 C14 107.1(3)
C4 C5 C14 98.2(3)
C6 C5 C19 105.6(3)
C4 C5 C19 107.5(3)
C14 C5 C19 116.3(3)
C7 C6 C5 120.7(4)
C6 C7 C8 126.8(4)
C7 C8 C15 116.5(3)
C2 C9 C10 107.8(3)
C2 C9 C12 107.1(3)
C10 C9 C12 109.2(3)
C9 C10 C11 110.8(3)
C10 C11 C4 107.7(3)
C13 C12 C9 107.9(3)
O1 C13 C12 114.3(3)
O1 C13 C18 103.6(3)
C12 C13 C18 112.8(3)
O1 C13 C4 105.1(3)
C12 C13 C4 111.2(3)
C18 C13 C4 109.3(3)
O1 C14 C15 115.1(3)
O1 C14 C5 104.9(3)
C15 C14 C5 119.1(3)
C16 C15 C14 108.1(3)
C16 C15 C17 108.8(3)
C14 C15 C17 115.3(3)
C16 C15 C8 109.3(3)
C14 C15 C8 104.1(3)
C17 C15 C8 111.0(3)
O2 C18 O3 118.5(3)
O2 C18 C13 124.7(4)
O3 C18 C13 116.6(3)
O3 C19 C5 115.8(3)
C27 C20 C21 107.7(4)
C27 C20 C33 106.6(3)
C21 C20 C33 109.3(3)
C20 C21 C22 111.0(3)
C23 C22 C21 106.6(3)
C28 C23 C30 110.1(3)
C28 C23 C24 114.2(3)
C30 C23 C24 97.1(3)
C28 C23 C22 105.7(3)
C30 C23 C22 108.1(3)
C24 C23 C22 121.0(3)
C25 C24 C29 109.0(3)
C25 C24 C32 104.9(3)
C29 C24 C32 117.2(3)
C25 C24 C23 121.9(3)
C29 C24 C23 97.3(3)
C32 C24 C23 107.2(3)
C26 C25 C24 118.9(4)
C25 C26 C35 126.2(4)
C28 C27 C38 126.2(4)
C28 C27 C20 112.8(3)
C38 C27 C20 120.9(4)
C27 C28 C23 114.9(3)
O4 C29 C34 115.3(3)
O4 C29 C24 106.1(3)
C34 C29 C24 118.3(3)
O4 C30 C33 113.5(3)
O4 C30 C23 106.9(3)
C33 C30 C23 110.7(3)
O4 C30 C31 103.0(3)
C33 C30 C31 112.0(3)
C23 C30 C31 110.3(3)
O6 C31 O5 118.6(3)
O6 C31 C30 125.3(4)
O5 C31 C30 116.0(3)
O5 C32 C24 114.8(3)
C30 C33 C20 107.9(3)
C29 C34 C36 115.8(3)
C29 C34 C37 109.1(3)
C36 C34 C37 107.4(3)
C29 C34 C35 104.4(3)
C36 C34 C35 110.5(3)
C37 C34 C35 109.6(3)
C26 C35 C34 116.1(3)

loop_
_geom_bond_atom_site_label_1
_geom_bond_atom_site_label_2
_geom_bond_distance
O1 C14 1.444(4)
O1 C13 1.456(4)
O2 C18 1.208(5)
O3 C18 1.342(5)
O3 C19 1.448(5)
O4 C29 1.447(4)
O4 C30 1.453(4)
O5 C31 1.346(5)
O5 C32 1.460(5)
O6 C31 1.199(5)
C1 C2 1.503(5)
C2 C3 1.324(6)
C2 C9 1.512(5)
C3 C4 1.519(4)
C4 C5 1.523(5)
C4 C11 1.549(4)
C4 C13 1.568(5)
C5 C6 1.509(5)
C5 C14 1.530(5)
C5 C19 1.536(4)
C6 C7 1.317(6)
C7 C8 1.503(6)
C8 C15 1.566(5)
C9 C10 1.543(5)
C9 C12 1.550(5)
C10 C11 1.548(6)
C12 C13 1.511(5)
C13 C18 1.536(4)
C14 C15 1.526(5)
C15 C16 1.525(5)
C15 C17 1.530(5)
C20 C27 1.512(6)
C20 C21 1.548(5)
C20 C33 1.551(5)
C21 C22 1.559(6)
C22 C23 1.553(4)
C23 C28 1.514(4)
C23 C30 1.530(6)
C23 C24 1.550(5)
C24 C25 1.495(5)
C24 C29 1.520(5)
C24 C32 1.534(4)
C25 C26 1.336(5)
C26 C35 1.521(6)
C27 C28 1.341(6)
C27 C38 1.496(5)
C29 C34 1.509(5)
C30 C33 1.529(5)
C30 C31 1.543(4)
C34 C36 1.537(4)
C34 C37 1.544(5)
C34 C35 1.548(5)
